data_7203911
loop_
_publ_author_name
'Nishimura, Kazukuni'
'Kondo, Tetsuo'
'Drozdova, Olga O.'
'Yamochi, Hideki'
'Saito, Gunzi'

_publ_section_title
;
 Preparation of metallic BEDT-TTF charge transfer complex of
 3,3',5,5'-tetranitro-4,4'-biphenyldiol dianion (TNBP2&#x2212;) having
 flexible molecular shape
;
_journal_issue 4
_journal_name_full 'Journal of Materials Chemistry'
_journal_page_first 911
_journal_paper_doi 10.1039/a907746d
_journal_volume 10
_journal_year 2000
_chemical_formula_sum 'C44 H76 N6 O10'
_chemical_formula_weight 849.12
_space_group_IT_number 15
_symmetry_cell_setting monoclinic
_symmetry_space_group_name_Hall '-C 2yc'
_symmetry_space_group_name_H-M 'C 1 2/c 1'
_atom_sites_solution_hydrogens geom
_atom_sites_solution_primary direct
_atom_sites_solution_secondary difmap
_cell_angle_alpha 90.00
_cell_angle_beta 107.861(5)
_cell_angle_gamma 90.00
_cell_formula_units_Z 8
_cell_length_a 42.770(3)
_cell_length_b 12.4610(17)
_cell_length_c 19.0250(10)
_cell_measurement_reflns_used 17
_cell_measurement_theta_max 27.5
_cell_measurement_theta_min 0
_cell_volume 9650.8(16)
_computing_cell_refinement 'MXC(MAC Science)'
_computing_data_collection 'MXC(MAC Science)'
_computing_data_reduction Crystan
_computing_molecular_graphics 'ORTEP III'
_computing_publication_material
;
;
_computing_structure_refinement 'SHELXL-97 (Sheldrick, 1997)'
_computing_structure_solution 'SHELXS-97 (Sheldrick, 1990)'
_diffrn_ambient_temperature 295(2)
_diffrn_measurement_device_type 'Mac Science DIP-2020K'
_diffrn_measurement_method theta/2theta
_diffrn_radiation_monochromator Graphite
_diffrn_radiation_type MoK\a
_diffrn_radiation_wavelength 0.71073
_diffrn_reflns_av_R_equivalents 0.0000
_diffrn_reflns_limit_h_max 53
_diffrn_reflns_limit_h_min 0
_diffrn_reflns_limit_k_max 15
_diffrn_reflns_limit_k_min 0
_diffrn_reflns_limit_l_max 22
_diffrn_reflns_limit_l_min -23
_diffrn_reflns_number 8938
_diffrn_reflns_theta_max 26.41
_exptl_absorpt_coefficient_mu 0.083
_exptl_absorpt_correction_type none
_exptl_crystal_colour Red
_exptl_crystal_density_diffrn 1.168
_exptl_crystal_description Plate
_exptl_crystal_F_000 3696
_exptl_crystal_size_max 0.8
_exptl_crystal_size_mid 0.6
_exptl_crystal_size_min 0.1
_refine_diff_density_max 0.388
_refine_diff_density_min -0.261
_refine_diff_density_rms 0.039
_refine_ls_extinction_method None
_refine_ls_goodness_of_fit_ref 1.448
_refine_ls_hydrogen_treatment mixed
_refine_ls_number_parameters 617
_refine_ls_number_reflns 5767
_refine_ls_restrained_S_all 1.448
_refine_ls_R_factor_all 0.0674
_refine_ls_R_factor_gt 0.0674
_refine_ls_structure_factor_coef Fsqd
_refine_ls_weighting_details 'w=1/[\s^2^(Fo^2^)+(0.1000P)^2^+0.0000P] where P=(Fo^2^+2Fc^2^)/3'
_refine_ls_weighting_scheme calc
_refine_ls_wR_factor_gt 0.1848
_refine_ls_wR_factor_ref 0.1848
_reflns_number_total 5767
_reflns_threshold_expression >2sigma(I)
_cod_data_source_file a907746d.txt
_cod_data_source_block (TBA)2TNBP
_cod_depositor_comments
;
The following automatic conversions were performed:
'_symmetry_cell_setting' value 'Monoclinic' changed to 'monoclinic'
according to '/home/saulius/struct/CIF-dictionaries/cif_core.dic'
dictionary named 'cif_core.dic' version 2.4.1 from 2010-06-29.

Automatic conversion script
Id: cif_fix_enum 1527 2010-12-29 10:47:43Z saulius 

The following automatic conversions were performed:

'_diffrn_ambient_temperature' value 'Room Temterature' was changed to
'295(2)' - the room/ambient temperature average [293;298] in
Kelvins(K) was taken.

Automatic conversion script
Id: cif_fix_values 1646 2011-03-28 12:23:43Z adriana 

The following automatic conversions were performed:

'_refine_ls_weighting_scheme' value 'calc
w=1/[\s^2^(Fo^2^)+(0.1000P)^2^+0.0000P] where P=(Fo^2^+2Fc^2^)/3' was
changed to 'calc'. New tag '_refine_ls_weighting_details' was
created. The value of the new tag was set to
'w=1/[\s^2^(Fo^2^)+(0.1000P)^2^+0.0000P] where P=(Fo^2^+2Fc^2^)/3'.

Automatic conversion script
Id: cif_fix_values 3143 2015-03-26 13:38:13Z robertas 

The following automatic conversions were performed:
data name '_exptl_cryst_f_000' replaced with '_exptl_crystal_F_000'
as specified in the replacement file
'/home/antanas/src/cod-tools/trunk/data/replacement-values/replacement_tags.lst'.

Automatic conversion script
Id: cif_correct_tags 4998 2017-03-02 13:24:31Z antanas 
;
_cod_original_sg_symbol_H-M 'C 2/c'
_cod_database_code 7203911

loop_
_symmetry_equiv_pos_as_xyz
'x, y, z'
'-x, y, -z+1/2'
'x+1/2, y+1/2, z'
'-x+1/2, y+1/2, -z+1/2'
'-x, -y, -z'
'x, -y, z-1/2'
'-x+1/2, -y+1/2, -z'
'x+1/2, -y+1/2, z-1/2'

loop_
_atom_site_label
_atom_site_type_symbol
_atom_site_fract_x
_atom_site_fract_y
_atom_site_fract_z
_atom_site_U_iso_or_equiv
_atom_site_adp_type
_atom_site_occupancy
_atom_site_calc_flag
_atom_site_refinement_flags
_atom_site_disorder_assembly
_atom_site_disorder_group
C1 C 0.11452(7) 0.6360(3) 0.16590(16) 0.0589(7) Uani 1 d . . .
H1A H 0.1303 0.6851 0.1962 0.066(9) Uiso 1 calc R . .
H1B H 0.1020 0.6744 0.1227 0.057(8) Uiso 1 calc R . .
C2 C 0.09154(10) 0.6009(3) 0.2080(2) 0.0766(10) Uani 1 d . . .
H2A H 0.1040 0.5706 0.2546 0.107(17) Uiso 1 calc R . .
H2B H 0.0769 0.5467 0.1805 0.120(13) Uiso 1 calc R . .
C3 C 0.07165(9) 0.6962(3) 0.22124(19) 0.0780(10) Uani 1 d . . .
H3A H 0.0864 0.7506 0.2481 0.093(14) Uiso 1 calc R . .
H3B H 0.0592 0.7260 0.1745 0.102(11) Uiso 1 calc R . .
C4 C 0.04873(12) 0.6651(5) 0.2635(3) 0.1108(16) Uani 1 d . . .
H4A H 0.0369 0.7272 0.2709 0.126(17) Uiso 1 calc R . .
H4B H 0.0611 0.6359 0.3105 0.114(15) Uiso 1 calc R . .
H4C H 0.0335 0.6121 0.2362 0.132(19) Uiso 1 calc R . .
C5 C 0.15269(8) 0.5976(3) 0.09662(16) 0.0602(8) Uani 1 d . . .
H5A H 0.1376 0.6328 0.0550 0.059(8) Uiso 1 calc R . .
H5B H 0.1665 0.6519 0.1263 0.060(8) Uiso 1 calc R . .
C6 C 0.17399(10) 0.5227(3) 0.0684(2) 0.0839(11) Uani 1 d . . .
H6A H 0.1602 0.4747 0.0326 0.100(13) Uiso 1 calc R . .
H6B H 0.1874 0.4805 0.1086 0.107(14) Uiso 1 calc R . .
C7 C 0.19616(11) 0.5852(4) 0.0329(2) 0.0949(13) Uani 1 d . . .
H7A H 0.2043 0.5366 0.0036 0.136(18) Uiso 1 calc R . .
H7B H 0.1831 0.6383 0.0003 0.089(12) Uiso 1 calc R . .
C8 C 0.22441(12) 0.6394(6) 0.0862(3) 0.1253(18) Uani 1 d . . .
H8A H 0.2367 0.6781 0.0598 0.23(3) Uiso 1 calc R . .
H8B H 0.2383 0.5867 0.1174 0.68(14) Uiso 1 calc R . .
H8C H 0.2166 0.6884 0.1159 0.20(3) Uiso 1 calc R . .
C9 C 0.10959(8) 0.4620(3) 0.09671(17) 0.0627(8) Uani 1 d . . .
H9A H 0.1221 0.4099 0.0796 0.063(9) Uiso 1 calc R . .
H9B H 0.0997 0.4254 0.1289 0.064(8) Uiso 1 calc R . .
C10 C 0.08241(9) 0.5024(3) 0.03070(18) 0.0723(9) Uani 1 d . . .
H10A H 0.0703 0.5576 0.0462 0.094(10) Uiso 1 calc R . .
H10B H 0.0918 0.5331 -0.0045 0.081(13) Uiso 1 calc R . .
C11 C 0.05948(10) 0.4131(3) -0.0052(2) 0.0913(12) Uani 1 d . . .
H11A H 0.0522 0.3778 0.0318 0.09(2) Uiso 1 calc R . .
H11B H 0.0714 0.3614 -0.0243 0.132(13) Uiso 1 calc R . .
C12 C 0.02982(12) 0.4483(4) -0.0670(3) 0.1070(14) Uani 1 d . . .
H12A H 0.0165 0.3870 -0.0870 0.15(2) Uiso 1 calc R . .
H12B H 0.0368 0.4820 -0.1050 0.30(5) Uiso 1 calc R . .
H12C H 0.0173 0.4984 -0.0483 0.18(3) Uiso 1 calc R . .
C13 C 0.15513(8) 0.4865(3) 0.20851(17) 0.0653(8) Uani 1 d . . .
H13A H 0.1416 0.4618 0.2372 0.072(9) Uiso 1 calc R . .
H13B H 0.1636 0.4241 0.1910 0.073(10) Uiso 1 calc R . .
C14 C 0.18358(10) 0.5460(3) 0.25914(19) 0.0809(10) Uani 1 d . . .
H14A H 0.1760 0.6098 0.2770 0.084(11) Uiso 1 calc R . .
H14B H 0.1986 0.5666 0.2330 0.135(17) Uiso 1 calc R . .
C15 C 0.20100(13) 0.4733(6) 0.3240(3) 0.1226(18) Uani 1 d . . .
H15A H 0.1869 0.4651 0.3544 0.16(2) Uiso 1 calc R . .
H15B H 0.2035 0.4037 0.3047 0.27(5) Uiso 1 calc R . .
C16 C 0.23250(13) 0.5074(5) 0.3700(3) 0.1220(18) Uani 1 d . . .
H16A H 0.2406 0.4573 0.4098 0.22(3) Uiso 1 calc R . .
H16B H 0.2306 0.5771 0.3899 0.9(2) Uiso 1 calc R . .
H16C H 0.2475 0.5109 0.3414 0.27(4) Uiso 1 calc R . .
N17 N 0.13316(6) 0.54539(19) 0.14183(12) 0.0556(6) Uani 1 d . . .
C21 C 0.12936(7) -0.0455(2) 0.07939(14) 0.0504(7) Uani 1 d . . .
H21A H 0.1435 -0.0824 0.1215 0.040(6) Uiso 1 calc R . .
H21B H 0.1129 -0.0956 0.0528 0.052(7) Uiso 1 calc R . .
C22 C 0.14958(8) -0.0121(3) 0.02981(16) 0.0614(8) Uani 1 d . . .
H22A H 0.1354 0.0176 -0.0152 0.088(10) Uiso 1 calc R . .
H22B H 0.1650 0.0424 0.0540 0.081(12) Uiso 1 calc R . .
C23 C 0.16779(9) -0.1068(3) 0.01233(19) 0.0720(9) Uani 1 d . . .
H23A H 0.1524 -0.1629 -0.0087 0.100(13) Uiso 1 calc R . .
H23B H 0.1829 -0.1337 0.0573 0.092(12) Uiso 1 calc R . .
C24 C 0.18666(11) -0.0788(4) -0.0409(2) 0.0975(13) Uani 1 d . . .
H24A H 0.1978 -0.1414 -0.0502 0.114(14) Uiso 1 calc R . .
H24B H 0.2024 -0.0237 -0.0197 0.17(3) Uiso 1 calc R . .
H24C H 0.1717 -0.0535 -0.0865 0.116(15) Uiso 1 calc R . .
C25 C 0.09402(7) -0.0047(2) 0.15549(14) 0.0510(7) Uani 1 d . . .
H25A H 0.1098 -0.0371 0.1973 0.054(8) Uiso 1 calc R . .
H25B H 0.0803 -0.0609 0.1281 0.048(7) Uiso 1 calc R . .
C26 C 0.07279(7) 0.0720(3) 0.18350(15) 0.0589(8) Uani 1 d . . .
H26A H 0.0527 0.0858 0.1448 0.061(8) Uiso 1 calc R . .
H26B H 0.0841 0.1389 0.1971 0.053(8) Uiso 1 calc R . .
C27 C 0.06487(8) 0.0247(3) 0.25030(16) 0.0685(9) Uani 1 d . . .
H27A H 0.0476 0.0659 0.2594 0.083(10) Uiso 1 calc R . .
H27B H 0.0570 -0.0473 0.2389 0.079(11) Uiso 1 calc R . .
C28 C 0.09385(10) 0.0232(4) 0.31920(17) 0.0840(12) Uani 1 d . . .
H28A H 0.0875 -0.0085 0.3588 0.120(15) Uiso 1 calc R . .
H28B H 0.1013 0.0953 0.3322 0.123(17) Uiso 1 calc R . .
H28C H 0.1113 -0.0182 0.3106 0.115(15) Uiso 1 calc R . .
C29 C 0.08908(6) 0.1073(2) 0.04315(13) 0.0490(7) Uani 1 d . . .
H29A H 0.0797 0.1650 0.0635 0.051(8) Uiso 1 calc R . .
H29B H 0.1018 0.1390 0.0149 0.055(7) Uiso 1 calc R . .
C30 C 0.06136(6) 0.0447(2) -0.00904(13) 0.0514(7) Uani 1 d . . .
H30A H 0.0467 0.0193 0.0167 0.061(8) Uiso 1 calc R . .
H30B H 0.0700 -0.0163 -0.0278 0.055(8) Uiso 1 calc R . .
C31 C 0.04288(7) 0.1171(3) -0.07264(15) 0.0620(8) Uani 1 d . . .
H31A H 0.0359 0.1806 -0.0530 0.081(10) Uiso 1 calc R . .
H31B H 0.0575 0.1389 -0.0994 0.075(10) Uiso 1 calc R . .
C32 C 0.01322(8) 0.0633(3) -0.12526(18) 0.0784(10) Uani 1 d . . .
H32A H 0.0024 0.1125 -0.1639 0.123(15) Uiso 1 calc R . .
H32B H -0.0017 0.0422 -0.0990 0.102(13) Uiso 1 calc R . .
H32C H 0.0201 0.0011 -0.1463 0.103(14) Uiso 1 calc R . .
C33 C 0.13734(6) 0.1267(2) 0.15034(14) 0.0522(7) Uani 1 d . . .
H33A H 0.1472 0.1606 0.1171 0.053(8) Uiso 1 calc R . .
H33B H 0.1259 0.1812 0.1684 0.058(7) Uiso 1 calc R . .
C34 C 0.16449(8) 0.0821(3) 0.21526(17) 0.0718(9) Uani 1 d . . .
H34A H 0.1763 0.0278 0.1982 0.109(15) Uiso 1 calc R . .
H34B H 0.1551 0.0497 0.2498 0.105(13) Uiso 1 calc R . .
C35 C 0.18807(8) 0.1707(3) 0.25359(18) 0.0761(10) Uani 1 d . . .
H35A H 0.1756 0.2296 0.2635 0.077(10) Uiso 1 calc R . .
H35B H 0.2019 0.1442 0.3001 0.091(11) Uiso 1 calc R . .
C36 C 0.20904(12) 0.2103(5) 0.2102(3) 0.1108(15) Uani 1 d . . .
H36A H 0.2227 0.2675 0.2365 0.17(2) Uiso 1 calc R . .
H36B H 0.1954 0.2363 0.1633 0.18(3) Uiso 1 calc R . .
H36C H 0.2226 0.1528 0.2025 0.24(4) Uiso 1 calc R . .
N37 N 0.11236(5) 0.04542(18) 0.10694(11) 0.0464(5) Uani 1 d . . .
C41 C 0.23474(6) 0.7628(2) 0.46971(12) 0.0465(6) Uani 1 d . . .
C42 C 0.23550(6) 0.8032(2) 0.40172(13) 0.0502(7) Uani 1 d . . .
H42 H 0.2563 0.8195 0.3950 0.052(7) Uiso 1 calc R . .
C43 C 0.20742(7) 0.8202(2) 0.34449(13) 0.0494(7) Uani 1 d . . .
C44 C 0.17431(7) 0.8057(2) 0.34700(13) 0.0517(7) Uani 1 d . . .
C45 C 0.17522(6) 0.7656(2) 0.41930(14) 0.0525(7) Uani 1 d . . .
C46 C 0.20383(6) 0.7462(2) 0.47641(13) 0.0507(7) Uani 1 d . . .
H46 H 0.2021 0.7202 0.5226 0.055(8) Uiso 1 calc R . .
N47 N 0.21214(7) 0.8560(2) 0.27540(12) 0.0615(7) Uani 1 d . . .
N48 N 0.14497(6) 0.7455(3) 0.43573(14) 0.0724(8) Uani 1 d . . .
O49 O 0.23424(6) 0.9193(2) 0.27804(12) 0.0884(8) Uani 1 d . . .
O50 O 0.19386(6) 0.8212(2) 0.21704(10) 0.0805(7) Uani 1 d . . .
O51 O 0.11944(7) 0.7493(5) 0.38866(16) 0.189(2) Uani 1 d . . .
O52 O 0.14546(5) 0.7279(2) 0.49932(12) 0.0746(6) Uani 1 d . . .
O53 O 0.14932(5) 0.82751(19) 0.29519(11) 0.0705(6) Uani 1 d . . .
C61 C 0.01427(6) -0.2900(2) -0.21596(13) 0.0490(7) Uani 1 d . . .
C62 C 0.01115(7) -0.2599(2) -0.14877(13) 0.0511(7) Uani 1 d . . .
H62 H -0.0103 -0.2437 -0.1458 0.050(7) Uiso 1 calc R . .
C63 C 0.03777(7) -0.2520(2) -0.08538(13) 0.0542(7) Uani 1 d . . .
C64 C 0.07129(7) -0.2705(2) -0.08344(14) 0.0548(7) Uani 1 d . . .
C65 C 0.07240(7) -0.3089(3) -0.15506(15) 0.0565(7) Uani 1 d . . .
C66 C 0.04579(7) -0.3154(2) -0.21731(14) 0.0544(7) Uani 1 d . . .
H66 H 0.0489 -0.3380 -0.2629 0.064(8) Uiso 1 calc R . .
N67 N 0.03044(7) -0.2198(2) -0.01960(13) 0.0712(8) Uani 1 d . . .
N68 N 0.10398(6) -0.3392(3) -0.16260(16) 0.0749(8) Uani 1 d . . .
O69 O 0.00253(8) -0.1877(4) -0.02523(14) 0.1428(16) Uani 1 d . . .
O70 O 0.05166(7) -0.2176(2) 0.03948(11) 0.0962(9) Uani 1 d . . .
O71 O 0.12380(7) -0.3842(3) -0.11193(16) 0.1347(14) Uani 1 d . . .
O72 O 0.10918(6) -0.3208(2) -0.22166(15) 0.0936(8) Uani 1 d . . .
O73 O 0.09618(5) -0.2544(2) -0.02984(11) 0.0758(7) Uani 1 d . . .

loop_
_atom_site_aniso_label
_atom_site_aniso_U_11
_atom_site_aniso_U_22
_atom_site_aniso_U_33
_atom_site_aniso_U_23
_atom_site_aniso_U_13
_atom_site_aniso_U_12
C1 0.0660(19) 0.0513(19) 0.0596(16) -0.0043(14) 0.0195(14) 0.0018(15)
C2 0.088(2) 0.071(3) 0.082(2) -0.0028(19) 0.043(2) 0.001(2)
C3 0.072(2) 0.097(3) 0.0666(19) -0.0016(19) 0.0235(17) 0.012(2)
C4 0.086(3) 0.154(5) 0.104(3) -0.018(3) 0.047(3) 0.004(3)
C5 0.0642(19) 0.057(2) 0.0619(16) 0.0039(14) 0.0224(14) -0.0036(15)
C6 0.093(3) 0.082(3) 0.091(3) -0.003(2) 0.049(2) 0.002(2)
C7 0.088(3) 0.116(4) 0.091(3) 0.011(3) 0.042(2) 0.008(3)
C8 0.079(3) 0.152(5) 0.144(4) 0.018(4) 0.034(3) -0.002(3)
C9 0.074(2) 0.0471(19) 0.0692(18) -0.0043(14) 0.0252(15) -0.0081(16)
C10 0.076(2) 0.060(2) 0.075(2) -0.0037(16) 0.0137(17) -0.0084(18)
C11 0.093(3) 0.074(3) 0.092(2) -0.005(2) 0.007(2) -0.017(2)
C12 0.090(3) 0.101(4) 0.111(3) -0.017(3) 0.002(3) -0.016(3)
C13 0.072(2) 0.056(2) 0.0678(17) 0.0103(15) 0.0217(15) 0.0052(16)
C14 0.085(3) 0.083(3) 0.0671(19) 0.0038(18) 0.0116(18) 0.000(2)
C15 0.107(4) 0.148(6) 0.088(3) 0.033(3) -0.006(3) -0.022(3)
C16 0.101(4) 0.156(5) 0.097(3) 0.015(3) 0.014(3) 0.011(3)
N17 0.0605(15) 0.0484(15) 0.0593(13) -0.0011(11) 0.0206(11) -0.0016(12)
C21 0.0496(16) 0.0479(17) 0.0503(14) -0.0017(12) 0.0102(11) 0.0030(13)
C22 0.0614(19) 0.067(2) 0.0577(16) 0.0001(14) 0.0215(14) 0.0034(16)
C23 0.067(2) 0.078(3) 0.077(2) -0.0032(18) 0.0304(17) 0.0100(19)
C24 0.087(3) 0.127(4) 0.092(3) -0.002(3) 0.047(2) 0.022(3)
C25 0.0497(16) 0.0552(19) 0.0476(14) 0.0017(12) 0.0141(12) -0.0062(13)
C26 0.0579(18) 0.065(2) 0.0557(15) -0.0009(14) 0.0199(13) 0.0015(15)
C27 0.064(2) 0.085(3) 0.0637(17) -0.0019(17) 0.0296(15) -0.0035(18)
C28 0.092(3) 0.111(4) 0.0532(17) -0.0005(19) 0.0282(17) 0.009(2)
C29 0.0470(15) 0.0506(18) 0.0466(13) 0.0050(12) 0.0102(11) 0.0042(12)
C30 0.0486(16) 0.0594(19) 0.0462(13) 0.0015(12) 0.0144(11) -0.0009(13)
C31 0.0541(17) 0.076(2) 0.0521(15) 0.0066(15) 0.0104(13) 0.0032(16)
C32 0.062(2) 0.101(3) 0.0594(17) 0.0000(19) 0.0004(15) -0.004(2)
C33 0.0476(15) 0.0504(18) 0.0540(14) -0.0029(12) 0.0088(12) -0.0050(13)
C34 0.063(2) 0.071(2) 0.0634(18) 0.0045(16) -0.0074(15) -0.0128(18)
C35 0.0590(19) 0.087(3) 0.073(2) -0.0115(18) 0.0060(16) -0.0121(19)
C36 0.085(3) 0.128(4) 0.123(4) -0.015(3) 0.036(3) -0.032(3)
N37 0.0463(12) 0.0462(14) 0.0437(10) 0.0011(9) 0.0091(9) -0.0002(10)
C41 0.0456(15) 0.0514(17) 0.0406(12) -0.0006(11) 0.0106(10) 0.0069(12)
C42 0.0445(15) 0.0574(19) 0.0482(13) 0.0027(12) 0.0135(11) 0.0034(13)
C43 0.0532(16) 0.0538(18) 0.0403(12) 0.0065(11) 0.0130(11) 0.0064(13)
C44 0.0483(16) 0.0542(18) 0.0461(13) -0.0046(12) 0.0048(11) 0.0061(13)
C45 0.0402(14) 0.064(2) 0.0508(14) -0.0026(13) 0.0106(11) 0.0015(13)
C46 0.0471(16) 0.0604(19) 0.0444(13) -0.0003(12) 0.0136(11) 0.0053(13)
N47 0.0611(16) 0.0701(19) 0.0501(13) 0.0117(12) 0.0125(11) 0.0154(14)
N48 0.0452(15) 0.104(2) 0.0645(15) 0.0064(15) 0.0113(12) -0.0004(14)
O49 0.0799(17) 0.112(2) 0.0730(14) 0.0282(14) 0.0228(12) -0.0097(16)
O50 0.0979(17) 0.0953(19) 0.0423(10) 0.0035(11) 0.0126(11) 0.0105(14)
O51 0.0537(17) 0.411(8) 0.0888(19) 0.063(3) 0.0011(15) -0.034(3)
O52 0.0634(14) 0.0902(18) 0.0783(14) 0.0098(12) 0.0339(11) 0.0052(12)
O53 0.0504(12) 0.0904(18) 0.0580(11) 0.0063(11) -0.0020(9) 0.0076(11)
C61 0.0470(15) 0.0533(18) 0.0436(13) 0.0001(11) 0.0093(11) -0.0014(13)
C62 0.0462(15) 0.0568(19) 0.0499(14) 0.0001(12) 0.0141(11) -0.0001(13)
C63 0.0617(18) 0.0572(19) 0.0423(13) -0.0026(12) 0.0137(11) -0.0010(14)
C64 0.0541(17) 0.0545(19) 0.0482(14) 0.0024(12) 0.0045(12) -0.0013(13)
C65 0.0459(16) 0.060(2) 0.0598(16) -0.0031(13) 0.0104(12) 0.0057(14)
C66 0.0514(17) 0.061(2) 0.0481(14) -0.0033(12) 0.0116(12) 0.0044(14)
N67 0.0755(19) 0.088(2) 0.0484(13) -0.0104(13) 0.0158(12) -0.0011(15)
N68 0.0498(16) 0.089(2) 0.0814(18) -0.0103(16) 0.0131(14) 0.0105(15)
O69 0.089(2) 0.271(5) 0.0720(16) -0.044(2) 0.0303(15) 0.020(3)
O70 0.115(2) 0.120(2) 0.0424(11) -0.0076(12) 0.0078(12) 0.0185(17)
O71 0.0726(18) 0.209(4) 0.109(2) 0.019(2) 0.0081(17) 0.064(2)
O72 0.0780(17) 0.113(2) 0.1045(18) 0.0018(16) 0.0493(15) 0.0212(15)
O73 0.0625(13) 0.0854(18) 0.0629(12) -0.0042(11) -0.0053(10) -0.0100(12)

loop_
_atom_type_symbol
_atom_type_description
_atom_type_scat_dispersion_real
_atom_type_scat_dispersion_imag
_atom_type_scat_source
C C 0.0033 0.0016 'International Tables Vol C Tables 4.2.6.8 and 6.1.1.4'
H H 0.0000 0.0000 'International Tables Vol C Tables 4.2.6.8 and 6.1.1.4'
N N 0.0061 0.0033 'International Tables Vol C Tables 4.2.6.8 and 6.1.1.4'
O O 0.0106 0.0060 'International Tables Vol C Tables 4.2.6.8 and 6.1.1.4'

loop_
_geom_angle_atom_site_label_1
_geom_angle_atom_site_label_2
_geom_angle_atom_site_label_3
_geom_angle
_geom_angle_site_symmetry_1
_geom_angle_site_symmetry_3
_geom_angle_publ_flag
C2 C1 N17 115.4(3) . . ?
C1 C2 C3 110.4(3) . . ?
C4 C3 C2 112.1(3) . . ?
C6 C5 N17 115.7(3) . . ?
C5 C6 C7 111.3(3) . . ?
C8 C7 C6 114.5(4) . . ?
C10 C9 N17 116.7(3) . . ?
C11 C10 C9 111.1(3) . . ?
C10 C11 C12 114.5(4) . . ?
C14 C13 N17 118.2(3) . . ?
C13 C14 C15 109.0(4) . . ?
C16 C15 C14 117.0(5) . . ?
C13 N17 C5 112.0(2) . . ?
C13 N17 C9 106.0(2) . . ?
C5 N17 C9 111.0(2) . . ?
C13 N17 C1 110.6(2) . . ?
C5 N17 C1 106.3(2) . . ?
C9 N17 C1 111.0(2) . . ?
C22 C21 N37 115.6(2) . . ?
C23 C22 C21 110.7(3) . . ?
C22 C23 C24 112.6(3) . . ?
N37 C25 C26 115.5(2) . . ?
C25 C26 C27 110.9(3) . . ?
C28 C27 C26 113.3(3) . . ?
C30 C29 N37 116.9(2) . . ?
C29 C30 C31 109.1(2) . . ?
C32 C31 C30 112.9(3) . . ?
C34 C33 N37 115.7(2) . . ?
C33 C34 C35 110.8(3) . . ?
C36 C35 C34 113.6(3) . . ?
C25 N37 C33 110.61(19) . . ?
C25 N37 C29 111.10(19) . . ?
C33 N37 C29 105.9(2) . . ?
C25 N37 C21 107.1(2) . . ?
C33 N37 C21 110.6(2) . . ?
C29 N37 C21 111.53(18) . . ?
C46 C41 C42 115.7(2) . . ?
C46 C41 C41 122.3(3) . 7_566 ?
C42 C41 C41 122.0(3) . 7_566 ?
C43 C42 C41 121.9(2) . . ?
C42 C43 C44 125.8(2) . . ?
C42 C43 N47 115.7(2) . . ?
C44 C43 N47 118.5(2) . . ?
O53 C44 C43 124.1(2) . . ?
O53 C44 C45 126.4(3) . . ?
C43 C44 C45 109.5(2) . . ?
C46 C45 N48 115.8(2) . . ?
C46 C45 C44 124.3(2) . . ?
N48 C45 C44 120.0(2) . . ?
C41 C46 C45 122.8(2) . . ?
O49 N47 O50 122.5(3) . . ?
O49 N47 C43 118.7(2) . . ?
O50 N47 C43 118.9(3) . . ?
O51 N48 O52 119.2(3) . . ?
O51 N48 C45 120.7(3) . . ?
O52 N48 C45 120.1(2) . . ?
C62 C61 C66 116.7(2) . . ?
C62 C61 C61 121.5(3) . 2_554 ?
C66 C61 C61 121.8(3) . 2_554 ?
C61 C62 C63 122.7(3) . . ?
C62 C63 N67 115.9(3) . . ?
C62 C63 C64 123.8(2) . . ?
N67 C63 C64 120.2(2) . . ?
O73 C64 C63 126.1(3) . . ?
O73 C64 C65 123.6(3) . . ?
C63 C64 C65 110.2(2) . . ?
C66 C65 N68 116.8(2) . . ?
C66 C65 C64 124.8(3) . . ?
N68 C65 C64 118.4(2) . . ?
C65 C66 C61 121.5(2) . . ?
O70 N67 O69 120.3(3) . . ?
O70 N67 C63 120.9(3) . . ?
O69 N67 C63 118.6(3) . . ?
O71 N68 O72 122.3(3) . . ?
O71 N68 C65 119.2(3) . . ?
O72 N68 C65 118.4(3) . . ?

loop_
_geom_bond_atom_site_label_1
_geom_bond_atom_site_label_2
_geom_bond_distance
_geom_bond_site_symmetry_2
_geom_bond_publ_flag
C1 C2 1.511(4) . ?
C1 N17 1.531(4) . ?
C2 C3 1.526(5) . ?
C3 C4 1.497(5) . ?
C5 C6 1.513(5) . ?
C5 N17 1.517(3) . ?
C6 C7 1.534(5) . ?
C7 C8 1.480(6) . ?
C9 C10 1.512(4) . ?
C9 N17 1.517(4) . ?
C10 C11 1.502(5) . ?
C11 C12 1.506(6) . ?
C13 C14 1.496(5) . ?
C13 N17 1.516(4) . ?
C14 C15 1.528(6) . ?
C15 C16 1.428(6) . ?
C21 C22 1.520(4) . ?
C21 N37 1.524(3) . ?
C22 C23 1.507(4) . ?
C23 C24 1.517(5) . ?
C25 N37 1.517(3) . ?
C25 C26 1.522(4) . ?
C26 C27 1.530(4) . ?
C27 C28 1.503(5) . ?
C29 C30 1.510(4) . ?
C29 N37 1.522(3) . ?
C30 C31 1.522(4) . ?
C31 C32 1.511(4) . ?
C33 C34 1.517(4) . ?
C33 N37 1.519(3) . ?
C34 C35 1.521(5) . ?
C35 C36 1.478(5) . ?
C41 C46 1.382(4) . ?
C41 C42 1.398(3) . ?
C41 C41 1.487(5) 7_566 ?
C42 C43 1.368(3) . ?
C43 C44 1.443(4) . ?
C43 N47 1.459(3) . ?
C44 O53 1.242(3) . ?
C44 C45 1.452(4) . ?
C45 C46 1.386(4) . ?
C45 N48 1.443(4) . ?
N47 O49 1.221(3) . ?
N47 O50 1.224(3) . ?
N48 O51 1.182(3) . ?
N48 O52 1.223(3) . ?
C61 C62 1.377(3) . ?
C61 C66 1.393(4) . ?
C61 C61 1.482(5) 2_554 ?
C62 C63 1.385(4) . ?
C63 N67 1.438(3) . ?
C63 C64 1.441(4) . ?
C64 O73 1.244(3) . ?
C64 C65 1.458(4) . ?
C65 C66 1.370(4) . ?
C65 N68 1.451(4) . ?
N67 O70 1.209(3) . ?
N67 O69 1.232(4) . ?
N68 O71 1.209(4) . ?
N68 O72 1.232(4) . ?
